data_7016148
loop_
_publ_author_name
'Hou, Ruobing'
'Huang, Ting-Hong'
'Wang, Xiu-Jian'
'Jiang, Xuan-Feng'
'Ni, Qing-Ling'
'Gui, Liu-Cheng'
'Fan, You-Jun'
'Tan, Yi-Liang'

_publ_section_title
;
 Synthesis, structural characterization and luminescent properties of a
 series of Cu(i) complexes based on polyphosphine ligands.
;
_journal_issue 29
_journal_name_full 'Dalton transactions (Cambridge, England : 2003)'
_journal_page_first 7551
_journal_page_last 7558
_journal_paper_doi 10.1039/c1dt10358j
_journal_volume 40
_journal_year 2011
_chemical_formula_sum 'C86 H76 B2 Cu2 F8 N6 P4'
_chemical_formula_weight 1618.11
_chemical_name_systematic
;
?
;
_space_group_IT_number 14
_symmetry_cell_setting monoclinic
_symmetry_space_group_name_Hall '-P 2ybc'
_symmetry_space_group_name_H-M 'P 1 21/c 1'
_atom_sites_solution_hydrogens geom
_atom_sites_solution_primary direct
_atom_sites_solution_secondary difmap
_audit_creation_method SHELXL-97
_cell_angle_alpha 90.00
_cell_angle_beta 100.396(6)
_cell_angle_gamma 90.00
_cell_formula_units_Z 2
_cell_length_a 9.469(3)
_cell_length_b 20.695(5)
_cell_length_c 20.233(5)
_cell_measurement_reflns_used 2925
_cell_measurement_temperature 173(2)
_cell_measurement_theta_max 52.24
_cell_measurement_theta_min 2.82
_cell_volume 3899.8(18)
_computing_structure_refinement 'SHELXL-97 (Sheldrick, 1997)'
_computing_structure_solution 'SHELXS-97 (Sheldrick, 1990)'
_diffrn_ambient_temperature 173(2)
_diffrn_detector_area_resol_mean 17.22
_diffrn_measured_fraction_theta_full 0.993
_diffrn_measured_fraction_theta_max 0.993
_diffrn_measurement_device_type 'Bruker APEX CCD'
_diffrn_measurement_method '\w scans'
_diffrn_radiation_monochromator graphite
_diffrn_radiation_source 'fine-focus sealed tube'
_diffrn_radiation_type MoK\a
_diffrn_radiation_wavelength 0.71073
_diffrn_reflns_av_R_equivalents 0.1315
_diffrn_reflns_av_sigmaI/netI 0.1933
_diffrn_reflns_limit_h_max 11
_diffrn_reflns_limit_h_min -11
_diffrn_reflns_limit_k_max 24
_diffrn_reflns_limit_k_min -9
_diffrn_reflns_limit_l_max 23
_diffrn_reflns_limit_l_min -24
_diffrn_reflns_number 16850
_diffrn_reflns_theta_full 25.00
_diffrn_reflns_theta_max 25.00
_diffrn_reflns_theta_min 1.42
_exptl_absorpt_coefficient_mu 0.696
_exptl_absorpt_correction_T_max 1.000
_exptl_absorpt_correction_T_min 0.842
_exptl_absorpt_correction_type multi-scan
_exptl_crystal_colour block
_exptl_crystal_density_diffrn 1.378
_exptl_crystal_density_method 'not measured'
_exptl_crystal_description yellow
_exptl_crystal_F_000 1668
_exptl_crystal_size_max 0.28
_exptl_crystal_size_mid 0.16
_exptl_crystal_size_min 0.10
_refine_diff_density_max 0.734
_refine_diff_density_min -0.522
_refine_diff_density_rms 0.100
_refine_ls_extinction_method none
_refine_ls_goodness_of_fit_ref 0.837
_refine_ls_hydrogen_treatment constr
_refine_ls_matrix_type full
_refine_ls_number_parameters 487
_refine_ls_number_reflns 6822
_refine_ls_number_restraints 0
_refine_ls_restrained_S_all 0.837
_refine_ls_R_factor_all 0.1718
_refine_ls_R_factor_gt 0.0636
_refine_ls_shift/su_max 0.007
_refine_ls_shift/su_mean 0.001
_refine_ls_structure_factor_coef Fsqd
_refine_ls_weighting_details 'calc w=1/[\s^2^(Fo^2^)+(0.0707P)^2^+0.0000P] where P=(Fo^2^+2Fc^2^)/3'
_refine_ls_weighting_scheme calc
_refine_ls_wR_factor_gt 0.1326
_refine_ls_wR_factor_ref 0.1609
_reflns_number_gt 2928
_reflns_number_total 6822
_reflns_threshold_expression >2sigma(I)
_cod_data_source_file c1dt10358j.txt
_cod_data_source_block 2b
_cod_depositor_comments
;
The following automatic conversions were performed:

'_symmetry_cell_setting' value 'MONOCLINIC' changed to 'monoclinic'
according to /home/saulius/struct/CIF-dictionaries/cif_core.dic
dictionary named 'cif_core.dic' version 2.4.1 from 2010-06-29.

Automatic conversion script
Id: cif_fix_values 1715 2011-07-08 13:25:40Z adriana 
;
_cod_original_cell_volume 3899.6(18)
_cod_original_sg_symbol_H-M 'P 21/c'
_cod_database_code 7016148

loop_
_symmetry_equiv_pos_as_xyz
'x, y, z'
'-x, y+1/2, -z+1/2'
'-x, -y, -z'
'x, -y-1/2, z-1/2'

loop_
_atom_site_label
_atom_site_type_symbol
_atom_site_fract_x
_atom_site_fract_y
_atom_site_fract_z
_atom_site_U_iso_or_equiv
_atom_site_adp_type
_atom_site_occupancy
_atom_site_symmetry_multiplicity
_atom_site_calc_flag
_atom_site_refinement_flags
_atom_site_disorder_assembly
_atom_site_disorder_group
Cu1 Cu 0.45708(8) 0.45165(3) 0.77084(3) 0.0274(2) Uani 1 1 d . . .
P1 P 0.21834(17) 0.46561(7) 0.75458(7) 0.0259(4) Uani 1 1 d . . .
P2 P 0.50071(16) 0.45820(8) 0.66565(7) 0.0265(4) Uani 1 1 d . . .
N1 N 0.2094(5) 0.4722(2) 0.6161(2) 0.0231(12) Uani 1 1 d . . .
N2 N 0.5228(5) 0.3688(2) 0.8262(2) 0.0299(12) Uani 1 1 d . . .
N3 N 0.5860(5) 0.4946(3) 0.8508(2) 0.0330(13) Uani 1 1 d . . .
C1 C 0.1046(6) 0.4859(3) 0.5564(2) 0.0186(13) Uani 1 1 d . . .
C2 C 0.0074(6) 0.5348(3) 0.5583(3) 0.0261(14) Uani 1 1 d . . .
H2A H 0.0128 0.5596 0.5982 0.031 Uiso 1 1 calc R . .
C3 C 0.0985(6) 0.4511(3) 0.4965(2) 0.0239(13) Uani 1 1 d . . .
H3A H 0.1665 0.4180 0.4936 0.029 Uiso 1 1 calc R . .
C4 C 0.1379(6) 0.4427(3) 0.6680(2) 0.0276(14) Uani 1 1 d . . .
H4A H 0.1418 0.3951 0.6639 0.033 Uiso 1 1 calc R . .
H4B H 0.0355 0.4556 0.6594 0.033 Uiso 1 1 calc R . .
C5 C 0.1261(6) 0.4112(3) 0.8027(3) 0.0256(14) Uani 1 1 d . . .
C6 C 0.2003(7) 0.3887(3) 0.8637(3) 0.0356(16) Uani 1 1 d . . .
H6A H 0.2920 0.4062 0.8814 0.043 Uiso 1 1 calc R . .
C7 C 0.1430(7) 0.3410(3) 0.8994(3) 0.0422(18) Uani 1 1 d . . .
H7A H 0.1955 0.3264 0.9412 0.051 Uiso 1 1 calc R . .
C8 C 0.0122(8) 0.3152(3) 0.8746(3) 0.050(2) Uani 1 1 d . . .
H8A H -0.0254 0.2814 0.8981 0.060 Uiso 1 1 calc R . .
C9 C -0.0661(8) 0.3385(3) 0.8148(3) 0.055(2) Uani 1 1 d . . .
H9A H -0.1593 0.3219 0.7982 0.066 Uiso 1 1 calc R . .
C10 C -0.0100(7) 0.3850(3) 0.7797(3) 0.0378(17) Uani 1 1 d . . .
H10A H -0.0646 0.4001 0.7386 0.045 Uiso 1 1 calc R . .
C11 C 0.1416(6) 0.5456(3) 0.7632(3) 0.0306(15) Uani 1 1 d . . .
C12 C 0.0526(7) 0.5587(3) 0.8085(3) 0.0411(17) Uani 1 1 d . . .
H12A H 0.0240 0.5247 0.8347 0.049 Uiso 1 1 calc R . .
C13 C 0.0048(8) 0.6210(4) 0.8161(4) 0.054(2) Uani 1 1 d . . .
H13A H -0.0567 0.6292 0.8474 0.064 Uiso 1 1 calc R . .
C14 C 0.0448(8) 0.6712(4) 0.7790(4) 0.051(2) Uani 1 1 d . . .
H14A H 0.0127 0.7139 0.7852 0.062 Uiso 1 1 calc R . .
C15 C 0.1323(8) 0.6591(3) 0.7325(3) 0.0503(19) Uani 1 1 d . . .
H15A H 0.1586 0.6932 0.7058 0.060 Uiso 1 1 calc R . .
C16 C 0.1817(7) 0.5964(3) 0.7250(3) 0.0415(18) Uani 1 1 d . . .
H16A H 0.2433 0.5882 0.6937 0.050 Uiso 1 1 calc R . .
C17 C 0.3364(6) 0.4370(3) 0.6055(3) 0.0278(15) Uani 1 1 d . . .
H17A H 0.3528 0.4458 0.5593 0.033 Uiso 1 1 calc R . .
H17B H 0.3183 0.3901 0.6089 0.033 Uiso 1 1 calc R . .
C18 C 0.5564(6) 0.5362(3) 0.6360(3) 0.0304(15) Uani 1 1 d . . .
C19 C 0.4862(7) 0.5675(3) 0.5787(3) 0.0340(16) Uani 1 1 d . . .
H19A H 0.3980 0.5511 0.5547 0.041 Uiso 1 1 calc R . .
C20 C 0.5461(8) 0.6230(3) 0.5570(3) 0.0428(18) Uani 1 1 d . . .
H20A H 0.4987 0.6442 0.5175 0.051 Uiso 1 1 calc R . .
C21 C 0.6722(8) 0.6479(3) 0.5915(4) 0.0482(19) Uani 1 1 d . . .
H21A H 0.7130 0.6855 0.5757 0.058 Uiso 1 1 calc R . .
C22 C 0.7384(7) 0.6180(4) 0.6486(4) 0.049(2) Uani 1 1 d . . .
H22A H 0.8248 0.6355 0.6732 0.059 Uiso 1 1 calc R . .
C23 C 0.6820(7) 0.5625(3) 0.6715(3) 0.0367(17) Uani 1 1 d . . .
H23A H 0.7295 0.5424 0.7116 0.044 Uiso 1 1 calc R . .
C24 C 0.6252(6) 0.4021(3) 0.6365(3) 0.0263(14) Uani 1 1 d . . .
C25 C 0.7209(7) 0.4187(3) 0.5953(3) 0.0387(17) Uani 1 1 d . . .
H25A H 0.7257 0.4623 0.5812 0.046 Uiso 1 1 calc R . .
C26 C 0.8100(7) 0.3731(4) 0.5743(3) 0.0465(19) Uani 1 1 d . . .
H26A H 0.8767 0.3861 0.5470 0.056 Uiso 1 1 calc R . .
C27 C 0.8037(7) 0.3105(4) 0.5920(3) 0.0456(18) Uani 1 1 d . . .
H27A H 0.8657 0.2796 0.5774 0.055 Uiso 1 1 calc R . .
C28 C 0.7066(8) 0.2918(3) 0.6313(4) 0.062(2) Uani 1 1 d . . .
H28A H 0.6994 0.2477 0.6433 0.074 Uiso 1 1 calc R . .
C29 C 0.6193(7) 0.3378(3) 0.6533(3) 0.054(2) Uani 1 1 d . . .
H29A H 0.5534 0.3246 0.6809 0.065 Uiso 1 1 calc R . .
C30 C 0.4875(7) 0.3062(3) 0.8143(3) 0.0391(17) Uani 1 1 d . . .
C31 C 0.5559(8) 0.2569(3) 0.8553(4) 0.053(2) Uani 1 1 d . . .
H31A H 0.5332 0.2130 0.8443 0.064 Uiso 1 1 calc R . .
C32 C 0.6541(9) 0.2714(4) 0.9103(4) 0.067(2) Uani 1 1 d . . .
H32A H 0.7000 0.2377 0.9381 0.080 Uiso 1 1 calc R . .
C33 C 0.6886(8) 0.3360(4) 0.9266(3) 0.056(2) Uani 1 1 d . . .
C34 C 0.6242(6) 0.3834(3) 0.8825(3) 0.0348(16) Uani 1 1 d . . .
C35 C 0.7906(9) 0.3545(5) 0.9853(4) 0.081(3) Uani 1 1 d . . .
H35A H 0.8370 0.3224 1.0150 0.097 Uiso 1 1 calc R . .
C36 C 0.8198(9) 0.4169(5) 0.9977(4) 0.078(3) Uani 1 1 d . . .
H36A H 0.8864 0.4286 1.0368 0.093 Uiso 1 1 calc R . .
C37 C 0.7530(8) 0.4667(4) 0.9535(4) 0.059(2) Uani 1 1 d . . .
C38 C 0.6552(6) 0.4498(3) 0.8949(3) 0.0373(16) Uani 1 1 d . . .
C39 C 0.7777(9) 0.5324(5) 0.9645(4) 0.079(3) Uani 1 1 d . . .
H39A H 0.8456 0.5460 1.0024 0.095 Uiso 1 1 calc R . .
C40 C 0.7073(9) 0.5775(4) 0.9225(4) 0.067(2) Uani 1 1 d . . .
H40A H 0.7229 0.6222 0.9315 0.081 Uiso 1 1 calc R . .
C41 C 0.6101(8) 0.5568(3) 0.8648(3) 0.0489(19) Uani 1 1 d . . .
C42 C 0.3682(7) 0.2907(3) 0.7581(3) 0.0470(19) Uani 1 1 d . . .
H42A H 0.3324 0.3306 0.7349 0.071 Uiso 1 1 calc R . .
H42B H 0.2903 0.2697 0.7759 0.071 Uiso 1 1 calc R . .
H42C H 0.4032 0.2616 0.7264 0.071 Uiso 1 1 calc R . .
C43 C 0.5284(8) 0.6062(3) 0.8179(4) 0.063(2) Uani 1 1 d . . .
H43A H 0.4660 0.5840 0.7809 0.095 Uiso 1 1 calc R . .
H43B H 0.5963 0.6338 0.7998 0.095 Uiso 1 1 calc R . .
H43C H 0.4697 0.6327 0.8426 0.095 Uiso 1 1 calc R . .
B1 B 0.1644(10) 0.2435(4) 1.0613(5) 0.050(2) Uani 1 1 d . . .
F1 F 0.1638(6) 0.2106(3) 1.1177(3) 0.133(2) Uani 1 1 d . . .
F2 F 0.0947(7) 0.2048(3) 1.0101(3) 0.135(2) Uani 1 1 d . . .
F3 F 0.3001(5) 0.2547(2) 1.0487(3) 0.1090(19) Uani 1 1 d . . .
F4 F 0.0900(4) 0.29740(18) 1.0581(2) 0.0659(12) Uani 1 1 d . . .

loop_
_atom_site_aniso_label
_atom_site_aniso_U_11
_atom_site_aniso_U_22
_atom_site_aniso_U_33
_atom_site_aniso_U_23
_atom_site_aniso_U_13
_atom_site_aniso_U_12
Cu1 0.0287(4) 0.0288(4) 0.0221(4) 0.0018(4) -0.0025(3) -0.0018(4)
P1 0.0279(9) 0.0291(10) 0.0196(8) 0.0023(7) 0.0010(7) -0.0003(7)
P2 0.0188(8) 0.0352(10) 0.0241(8) 0.0031(8) 0.0003(7) 0.0026(8)
N1 0.019(3) 0.032(3) 0.018(2) 0.003(2) 0.003(2) 0.009(2)
N2 0.029(3) 0.033(3) 0.029(3) 0.004(3) 0.008(3) -0.001(3)
N3 0.033(3) 0.034(3) 0.033(3) -0.001(3) 0.006(3) -0.010(3)
C1 0.019(3) 0.026(3) 0.010(3) -0.004(3) -0.002(3) 0.003(3)
C2 0.024(3) 0.032(4) 0.022(3) -0.005(3) 0.003(3) 0.005(3)
C3 0.028(3) 0.023(3) 0.022(3) 0.006(3) 0.006(3) 0.009(3)
C4 0.026(3) 0.031(4) 0.028(3) 0.005(3) 0.013(3) 0.008(3)
C5 0.029(4) 0.027(4) 0.020(3) 0.009(3) 0.002(3) 0.003(3)
C6 0.038(4) 0.042(4) 0.026(3) 0.005(3) 0.002(3) -0.002(3)
C7 0.050(5) 0.048(5) 0.028(4) 0.013(4) 0.007(4) -0.001(4)
C8 0.061(5) 0.043(5) 0.048(4) 0.008(4) 0.017(4) -0.011(4)
C9 0.049(5) 0.063(5) 0.052(5) 0.010(4) 0.006(4) -0.021(4)
C10 0.035(4) 0.047(4) 0.030(4) 0.009(3) 0.002(3) -0.004(3)
C11 0.037(4) 0.026(4) 0.026(3) -0.004(3) -0.001(3) 0.007(3)
C12 0.045(4) 0.043(5) 0.034(4) 0.002(3) 0.004(3) 0.014(4)
C13 0.048(5) 0.059(5) 0.053(5) -0.014(4) 0.006(4) 0.012(4)
C14 0.052(5) 0.036(5) 0.059(5) -0.013(4) -0.010(4) 0.007(4)
C15 0.056(5) 0.038(5) 0.054(5) 0.003(4) -0.001(4) 0.003(4)
C16 0.049(5) 0.035(4) 0.040(4) -0.004(4) 0.007(3) 0.007(4)
C17 0.018(3) 0.039(4) 0.024(3) 0.003(3) -0.004(3) -0.002(3)
C18 0.033(4) 0.030(4) 0.027(3) -0.006(3) 0.003(3) -0.003(3)
C19 0.038(4) 0.033(4) 0.028(4) 0.000(3) 0.000(3) 0.004(3)
C20 0.060(5) 0.037(4) 0.031(4) 0.000(3) 0.009(4) 0.004(4)
C21 0.056(5) 0.034(4) 0.062(5) -0.008(4) 0.029(4) -0.005(4)
C22 0.033(4) 0.059(5) 0.055(5) -0.022(4) 0.008(4) -0.011(4)
C23 0.036(4) 0.036(4) 0.035(4) 0.000(3) -0.001(3) -0.007(3)
C24 0.015(3) 0.040(4) 0.023(3) 0.002(3) 0.001(3) 0.001(3)
C25 0.035(4) 0.041(4) 0.039(4) -0.007(3) 0.006(3) -0.005(3)
C26 0.028(4) 0.065(6) 0.048(4) -0.018(4) 0.011(3) -0.005(4)
C27 0.031(4) 0.050(5) 0.054(5) -0.008(4) 0.003(4) 0.007(4)
C28 0.069(6) 0.040(5) 0.086(6) 0.027(4) 0.039(5) 0.024(4)
C29 0.053(5) 0.048(5) 0.068(5) 0.026(4) 0.033(4) 0.027(4)
C30 0.038(4) 0.039(4) 0.042(4) 0.017(4) 0.011(3) 0.002(4)
C31 0.055(5) 0.041(5) 0.065(5) 0.018(4) 0.014(4) 0.004(4)
C32 0.082(7) 0.055(6) 0.063(6) 0.042(5) 0.013(5) 0.017(5)
C33 0.048(5) 0.075(6) 0.040(4) 0.031(4) -0.002(4) 0.009(4)
C34 0.031(4) 0.039(4) 0.031(4) 0.008(3) -0.002(3) -0.006(3)
C35 0.066(6) 0.118(9) 0.052(6) 0.023(6) -0.006(5) 0.010(6)
C36 0.078(7) 0.106(8) 0.033(5) 0.014(5) -0.033(4) 0.003(6)
C37 0.060(5) 0.067(6) 0.047(5) -0.006(5) -0.001(4) -0.026(5)
C38 0.031(4) 0.059(5) 0.018(3) -0.002(4) -0.005(3) 0.001(4)
C39 0.068(6) 0.117(9) 0.040(5) -0.013(5) -0.022(4) -0.037(6)
C40 0.082(7) 0.061(6) 0.057(5) -0.032(5) 0.003(5) -0.032(5)
C41 0.052(5) 0.045(5) 0.046(4) -0.007(4) 0.000(4) -0.014(4)
C42 0.045(5) 0.033(4) 0.063(5) 0.000(4) 0.008(4) -0.007(3)
C43 0.078(6) 0.036(4) 0.073(5) -0.003(4) 0.006(5) -0.012(4)
B1 0.055(6) 0.023(5) 0.074(7) 0.021(5) 0.023(5) 0.004(4)
F1 0.100(5) 0.159(6) 0.137(5) 0.117(5) 0.015(4) 0.020(4)
F2 0.181(6) 0.085(4) 0.158(5) -0.065(4) 0.083(5) -0.048(4)
F3 0.047(3) 0.109(4) 0.180(5) 0.036(4) 0.046(3) 0.011(3)
F4 0.073(3) 0.043(3) 0.083(3) 0.006(2) 0.017(2) 0.018(2)

loop_
_atom_type_symbol
_atom_type_description
_atom_type_scat_dispersion_real
_atom_type_scat_dispersion_imag
_atom_type_scat_source
C C 0.0033 0.0016 'International Tables Vol C Tables 4.2.6.8 and 6.1.1.4'
H H 0.0000 0.0000 'International Tables Vol C Tables 4.2.6.8 and 6.1.1.4'
B B 0.0013 0.0007 'International Tables Vol C Tables 4.2.6.8 and 6.1.1.4'
N N 0.0061 0.0033 'International Tables Vol C Tables 4.2.6.8 and 6.1.1.4'
F F 0.0171 0.0103 'International Tables Vol C Tables 4.2.6.8 and 6.1.1.4'
P P 0.1023 0.0942 'International Tables Vol C Tables 4.2.6.8 and 6.1.1.4'
Cu Cu 0.3201 1.2651 'International Tables Vol C Tables 4.2.6.8 and 6.1.1.4'

loop_
_geom_angle_atom_site_label_1
_geom_angle_atom_site_label_2
_geom_angle_atom_site_label_3
_geom_angle
_geom_angle_site_symmetry_1
_geom_angle_site_symmetry_3
_geom_angle_publ_flag
N3 Cu1 N2 81.6(2) . . ?
N3 Cu1 P1 120.12(15) . . ?
N2 Cu1 P1 112.39(14) . . ?
N3 Cu1 P2 122.55(14) . . ?
N2 Cu1 P2 118.14(14) . . ?
P1 Cu1 P2 101.90(6) . . ?
C5 P1 C11 105.8(3) . . ?
C5 P1 C4 101.2(3) . . ?
C11 P1 C4 102.7(3) . . ?
C5 P1 Cu1 114.32(19) . . ?
C11 P1 Cu1 120.7(2) . . ?
C4 P1 Cu1 109.82(18) . . ?
C24 P2 C18 102.4(3) . . ?
C24 P2 C17 98.8(3) . . ?
C18 P2 C17 104.5(3) . . ?
C24 P2 Cu1 120.49(19) . . ?
C18 P2 Cu1 118.48(19) . . ?
C17 P2 Cu1 109.50(19) . . ?
C1 N1 C17 115.8(4) . . ?
C1 N1 C4 109.9(4) . . ?
C17 N1 C4 113.2(4) . . ?
C30 N2 C34 118.0(5) . . ?
C30 N2 Cu1 130.9(4) . . ?
C34 N2 Cu1 111.0(4) . . ?
C41 N3 C38 118.3(5) . . ?
C41 N3 Cu1 130.1(5) . . ?
C38 N3 Cu1 111.6(4) . . ?
C2 C1 C3 118.6(5) . . ?
C2 C1 N1 118.9(5) . . ?
C3 C1 N1 122.4(5) . . ?
C1 C2 C3 121.7(5) . 3_566 ?
C1 C2 H2A 119.2 . . ?
C3 C2 H2A 119.2 3_566 . ?
C2 C3 C1 119.7(5) 3_566 . ?
C2 C3 H3A 120.2 3_566 . ?
C1 C3 H3A 120.2 . . ?
N1 C4 P1 113.9(4) . . ?
N1 C4 H4A 108.8 . . ?
P1 C4 H4A 108.8 . . ?
N1 C4 H4B 108.8 . . ?
P1 C4 H4B 108.8 . . ?
H4A C4 H4B 107.7 . . ?
C6 C5 C10 117.0(5) . . ?
C6 C5 P1 118.1(5) . . ?
C10 C5 P1 124.5(4) . . ?
C5 C6 C7 121.3(6) . . ?
C5 C6 H6A 119.4 . . ?
C7 C6 H6A 119.4 . . ?
C8 C7 C6 120.2(6) . . ?
C8 C7 H7A 119.9 . . ?
C6 C7 H7A 119.9 . . ?
C7 C8 C9 119.5(6) . . ?
C7 C8 H8A 120.2 . . ?
C9 C8 H8A 120.2 . . ?
C10 C9 C8 120.3(7) . . ?
C10 C9 H9A 119.9 . . ?
C8 C9 H9A 119.9 . . ?
C9 C10 C5 121.6(6) . . ?
C9 C10 H10A 119.2 . . ?
C5 C10 H10A 119.2 . . ?
C12 C11 C16 118.6(6) . . ?
C12 C11 P1 122.8(5) . . ?
C16 C11 P1 118.4(5) . . ?
C11 C12 C13 120.5(7) . . ?
C11 C12 H12A 119.7 . . ?
C13 C12 H12A 119.7 . . ?
C14 C13 C12 121.1(7) . . ?
C14 C13 H13A 119.5 . . ?
C12 C13 H13A 119.5 . . ?
C13 C14 C15 119.5(7) . . ?
C13 C14 H14A 120.3 . . ?
C15 C14 H14A 120.3 . . ?
C14 C15 C16 119.7(7) . . ?
C14 C15 H15A 120.1 . . ?
C16 C15 H15A 120.1 . . ?
C15 C16 C11 120.6(6) . . ?
C15 C16 H16A 119.7 . . ?
C11 C16 H16A 119.7 . . ?
N1 C17 P2 113.8(4) . . ?
N1 C17 H17A 108.8 . . ?
P2 C17 H17A 108.8 . . ?
N1 C17 H17B 108.8 . . ?
P2 C17 H17B 108.8 . . ?
H17A C17 H17B 107.7 . . ?
C23 C18 C19 119.1(6) . . ?
C23 C18 P2 116.6(5) . . ?
C19 C18 P2 124.2(5) . . ?
C20 C19 C18 119.3(6) . . ?
C20 C19 H19A 120.4 . . ?
C18 C19 H19A 120.4 . . ?
C21 C20 C19 121.2(6) . . ?
C21 C20 H20A 119.4 . . ?
C19 C20 H20A 119.4 . . ?
C22 C21 C20 119.2(7) . . ?
C22 C21 H21A 120.4 . . ?
C20 C21 H21A 120.4 . . ?
C21 C22 C23 121.1(7) . . ?
C21 C22 H22A 119.4 . . ?
C23 C22 H22A 119.4 . . ?
C22 C23 C18 120.1(6) . . ?
C22 C23 H23A 120.0 . . ?
C18 C23 H23A 120.0 . . ?
C29 C24 C25 116.8(6) . . ?
C29 C24 P2 118.5(5) . . ?
C25 C24 P2 124.6(5) . . ?
C26 C25 C24 121.2(6) . . ?
C26 C25 H25A 119.4 . . ?
C24 C25 H25A 119.4 . . ?
C27 C26 C25 121.1(7) . . ?
C27 C26 H26A 119.5 . . ?
C25 C26 H26A 119.5 . . ?
C26 C27 C28 119.3(7) . . ?
C26 C27 H27A 120.4 . . ?
C28 C27 H27A 120.4 . . ?
C27 C28 C29 119.5(7) . . ?
C27 C28 H28A 120.2 . . ?
C29 C28 H28A 120.2 . . ?
C24 C29 C28 122.1(6) . . ?
C24 C29 H29A 119.0 . . ?
C28 C29 H29A 119.0 . . ?
N2 C30 C31 121.5(6) . . ?
N2 C30 C42 118.3(6) . . ?
C31 C30 C42 120.2(6) . . ?
C32 C31 C30 120.2(7) . . ?
C32 C31 H31A 119.9 . . ?
C30 C31 H31A 119.9 . . ?
C31 C32 C33 120.3(7) . . ?
C31 C32 H32A 119.9 . . ?
C33 C32 H32A 119.9 . . ?
C34 C33 C32 117.7(7) . . ?
C34 C33 C35 119.4(8) . . ?
C32 C33 C35 122.8(8) . . ?
N2 C34 C33 122.2(6) . . ?
N2 C34 C38 116.6(6) . . ?
C33 C34 C38 121.1(6) . . ?
C36 C35 C33 119.9(9) . . ?
C36 C35 H35A 120.0 . . ?
C33 C35 H35A 120.0 . . ?
C35 C36 C37 121.6(8) . . ?
C35 C36 H36A 119.2 . . ?
C37 C36 H36A 119.2 . . ?
C39 C37 C38 116.3(8) . . ?
C39 C37 C36 124.1(8) . . ?
C38 C37 C36 119.6(7) . . ?
N3 C38 C37 123.0(7) . . ?
N3 C38 C34 118.8(5) . . ?
C37 C38 C34 118.2(7) . . ?
C40 C39 C37 121.6(7) . . ?
C40 C39 H39A 119.2 . . ?
C37 C39 H39A 119.2 . . ?
C39 C40 C41 118.9(7) . . ?
C39 C40 H40A 120.6 . . ?
C41 C40 H40A 120.6 . . ?
N3 C41 C40 121.9(7) . . ?
N3 C41 C43 118.2(6) . . ?
C40 C41 C43 119.8(7) . . ?
C30 C42 H42A 109.5 . . ?
C30 C42 H42B 109.5 . . ?
H42A C42 H42B 109.5 . . ?
C30 C42 H42C 109.5 . . ?
H42A C42 H42C 109.5 . . ?
H42B C42 H42C 109.5 . . ?
C41 C43 H43A 109.5 . . ?
C41 C43 H43B 109.5 . . ?
H43A C43 H43B 109.5 . . ?
C41 C43 H43C 109.5 . . ?
H43A C43 H43C 109.5 . . ?
H43B C43 H43C 109.5 . . ?
F4 B1 F1 113.0(8) . . ?
F4 B1 F3 111.0(7) . . ?
F1 B1 F3 113.2(7) . . ?
F4 B1 F2 106.1(7) . . ?
F1 B1 F2 105.8(7) . . ?
F3 B1 F2 107.2(7) . . ?

loop_
_geom_bond_atom_site_label_1
_geom_bond_atom_site_label_2
_geom_bond_distance
_geom_bond_site_symmetry_2
_geom_bond_publ_flag
Cu1 N3 2.046(5) . ?
Cu1 N2 2.080(5) . ?
Cu1 P1 2.2435(18) . ?
Cu1 P2 2.2440(17) . ?
P1 C5 1.812(6) . ?
P1 C11 1.829(6) . ?
P1 C4 1.841(5) . ?
P2 C24 1.827(6) . ?
P2 C18 1.832(6) . ?
P2 C17 1.847(5) . ?
N1 C1 1.446(6) . ?
N1 C17 1.455(7) . ?
N1 C4 1.481(6) . ?
N2 C30 1.348(8) . ?
N2 C34 1.384(7) . ?
N3 C41 1.329(8) . ?
N3 C38 1.368(7) . ?
C1 C2 1.373(7) . ?
C1 C3 1.402(7) . ?
C2 C3 1.385(7) 3_566 ?
C2 H2A 0.9500 . ?
C3 C2 1.385(7) 3_566 ?
C3 H3A 0.9500 . ?
C4 H4A 0.9900 . ?
C4 H4B 0.9900 . ?
C5 C6 1.385(7) . ?
C5 C10 1.398(8) . ?
C6 C7 1.390(8) . ?
C6 H6A 0.9500 . ?
C7 C8 1.359(8) . ?
C7 H7A 0.9500 . ?
C8 C9 1.387(8) . ?
C8 H8A 0.9500 . ?
C9 C10 1.360(8) . ?
C9 H9A 0.9500 . ?
C10 H10A 0.9500 . ?
C11 C12 1.379(8) . ?
C11 C16 1.397(8) . ?
C12 C13 1.383(9) . ?
C12 H12A 0.9500 . ?
C13 C14 1.374(9) . ?
C13 H13A 0.9500 . ?
C14 C15 1.384(9) . ?
C14 H14A 0.9500 . ?
C15 C16 1.396(9) . ?
C15 H15A 0.9500 . ?
C16 H16A 0.9500 . ?
C17 H17A 0.9900 . ?
C17 H17B 0.9900 . ?
C18 C23 1.386(8) . ?
C18 C19 1.388(7) . ?
C19 C20 1.388(8) . ?
C19 H19A 0.9500 . ?
C20 C21 1.370(9) . ?
C20 H20A 0.9500 . ?
C21 C22 1.361(9) . ?
C21 H21A 0.9500 . ?
C22 C23 1.380(8) . ?
C22 H22A 0.9500 . ?
C23 H23A 0.9500 . ?
C24 C29 1.376(8) . ?
C24 C25 1.381(8) . ?
C25 C26 1.383(8) . ?
C25 H25A 0.9500 . ?
C26 C27 1.348(9) . ?
C26 H26A 0.9500 . ?
C27 C28 1.376(9) . ?
C27 H27A 0.9500 . ?
C28 C29 1.385(9) . ?
C28 H28A 0.9500 . ?
C29 H29A 0.9500 . ?
C30 C31 1.398(8) . ?
C30 C42 1.486(8) . ?
C31 C32 1.349(9) . ?
C31 H31A 0.9500 . ?
C32 C33 1.400(10) . ?
C32 H32A 0.9500 . ?
C33 C34 1.393(8) . ?
C33 C35 1.440(10) . ?
C34 C38 1.418(9) . ?
C35 C36 1.333(11) . ?
C35 H35A 0.9500 . ?
C36 C37 1.434(10) . ?
C36 H36A 0.9500 . ?
C37 C39 1.392(10) . ?
C37 C38 1.411(8) . ?
C39 C40 1.354(10) . ?
C39 H39A 0.9500 . ?
C40 C41 1.417(9) . ?
C40 H40A 0.9500 . ?
C41 C43 1.508(9) . ?
C42 H42A 0.9800 . ?
C42 H42B 0.9800 . ?
C42 H42C 0.9800 . ?
C43 H43A 0.9800 . ?
C43 H43B 0.9800 . ?
C43 H43C 0.9800 . ?
B1 F4 1.315(9) . ?
B1 F1 1.329(9) . ?
B1 F3 1.374(9) . ?
B1 F2 1.378(10) . ?
